data_4103294
loop_
_publ_author_name
'Airon C. Soegiarto'
'Angiolina Comotti'
'Michael D. Ward'

_publ_section_title
;
 Controlled Orientation of Polyconjugated Guest Molecules in Tunable Host
 Cavities
;
_journal_name_full 'Journal of the American Chemical Society'
_journal_page_first 14603
_journal_page_last 14616
_journal_paper_doi 10.1021/ja106106d
_journal_volume 132
_journal_year 2010
_chemical_formula_sum 'C38 H48 N12 O12 S4'
_chemical_formula_weight 993.12
_chemical_name_systematic
; 
 ? 
;
_space_group_IT_number 2
_symmetry_cell_setting triclinic
_symmetry_space_group_name_Hall '-P 1'
_symmetry_space_group_name_H-M 'P -1'
_atom_sites_solution_hydrogens geom
_atom_sites_solution_primary direct
_atom_sites_solution_secondary difmap
_audit_creation_method SHELXL-97
_cell_angle_alpha 85.8500(10)
_cell_angle_beta 87.6160(10)
_cell_angle_gamma 78.7700(10)
_cell_formula_units_Z 1
_cell_length_a 7.1176(5)
_cell_length_b 12.5978(8)
_cell_length_c 12.6173(8)
_cell_measurement_reflns_used 9920
_cell_measurement_temperature 200(2)
_cell_measurement_theta_max 26.39
_cell_measurement_theta_min 2.39
_cell_volume 1106.34(13)
_computing_cell_refinement 'Bruker SAINT'
_computing_data_collection 'Bruker APEX2'
_computing_data_reduction 'Bruker SAINT'
_computing_molecular_graphics 'Bruker SHELXTL'
_computing_publication_material 'Bruker SHELXTL'
_computing_structure_refinement 'SHELXL-97 (Sheldrick, 2008)'
_computing_structure_solution 'SHELXS-97 (Sheldrick, 2008)'
_diffrn_ambient_temperature 200(2)
_diffrn_measured_fraction_theta_full 0.998
_diffrn_measured_fraction_theta_max 0.998
_diffrn_measurement_device_type 'Bruker APEX-II CCD'
_diffrn_measurement_method '\f and \w scans'
_diffrn_radiation_monochromator graphite
_diffrn_radiation_source 'fine-focus sealed tube'
_diffrn_radiation_type MoK\a
_diffrn_radiation_wavelength 0.71073
_diffrn_reflns_av_R_equivalents 0.0246
_diffrn_reflns_av_sigmaI/netI 0.0148
_diffrn_reflns_limit_h_max 8
_diffrn_reflns_limit_h_min -8
_diffrn_reflns_limit_k_max 15
_diffrn_reflns_limit_k_min -15
_diffrn_reflns_limit_l_max 15
_diffrn_reflns_limit_l_min -15
_diffrn_reflns_number 29280
_diffrn_reflns_theta_full 26.39
_diffrn_reflns_theta_max 26.39
_diffrn_reflns_theta_min 1.62
_exptl_absorpt_coefficient_mu 0.291
_exptl_absorpt_correction_T_max 0.9870
_exptl_absorpt_correction_T_min 0.8999
_exptl_absorpt_correction_type multi-scan
_exptl_absorpt_process_details sadabs
_exptl_crystal_colour colourless
_exptl_crystal_density_diffrn 1.491
_exptl_crystal_density_method 'not measured'
_exptl_crystal_description plate
_exptl_crystal_F_000 520
_exptl_crystal_size_max 0.37
_exptl_crystal_size_mid 0.15
_exptl_crystal_size_min 0.05
_refine_diff_density_max 0.490
_refine_diff_density_min -0.300
_refine_diff_density_rms 0.053
_refine_ls_extinction_method none
_refine_ls_goodness_of_fit_ref 1.043
_refine_ls_hydrogen_treatment constr
_refine_ls_matrix_type full
_refine_ls_number_parameters 350
_refine_ls_number_reflns 4528
_refine_ls_number_restraints 26
_refine_ls_restrained_S_all 1.040
_refine_ls_R_factor_all 0.0384
_refine_ls_R_factor_gt 0.0324
_refine_ls_shift/su_max 0.001
_refine_ls_shift/su_mean 0.000
_refine_ls_structure_factor_coef Fsqd
_refine_ls_weighting_details 'calc w=1/[\s^2^(Fo^2^)+(0.0623P)^2^+0.3949P] where P=(Fo^2^+2Fc^2^)/3'
_refine_ls_weighting_scheme calc
_refine_ls_wR_factor_gt 0.1005
_refine_ls_wR_factor_ref 0.1059
_reflns_number_gt 3798
_reflns_number_total 4528
_reflns_threshold_expression >2sigma(I)
_cod_data_source_file ja106106d_si_019.cif
_cod_data_source_block GDS_20
_cod_database_code 4103294

loop_
_symmetry_equiv_pos_as_xyz
'x, y, z'
'-x, -y, -z'

loop_
_atom_site_label
_atom_site_type_symbol
_atom_site_fract_x
_atom_site_fract_y
_atom_site_fract_z
_atom_site_U_iso_or_equiv
_atom_site_adp_type
_atom_site_occupancy
_atom_site_symmetry_multiplicity
_atom_site_calc_flag
_atom_site_refinement_flags
_atom_site_disorder_assembly
_atom_site_disorder_group
S2 S 0.21040(5) 0.16209(3) 0.56607(3) 0.01732(11) Uani 1 1 d . . .
S1 S 0.22345(5) 0.16410(3) 0.06633(3) 0.01816(11) Uani 1 1 d . . .
C10 C 0.1508(2) 0.44198(12) 0.38537(11) 0.0228(3) Uani 1 1 d . . .
H10 H 0.1955 0.4655 0.3174 0.027 Uiso 1 1 calc R . .
C6 C 0.0680(2) 0.37714(11) 0.09283(11) 0.0206(3) Uani 1 1 d . . .
H6 H 0.0693 0.3577 0.1670 0.025 Uiso 1 1 calc R . .
C9 C 0.2004(2) 0.33569(12) 0.42011(11) 0.0230(3) Uani 1 1 d . . .
H9 H 0.2785 0.2854 0.3764 0.028 Uiso 1 1 calc R . .
C12 C 0.02067(19) 0.37076(11) 0.58540(11) 0.0199(3) Uani 1 1 d . . .
H12 H -0.0229 0.3454 0.6530 0.024 Uiso 1 1 calc R . .
C5 C 0.0661(2) 0.43101(12) -0.12628(11) 0.0243(3) Uani 1 1 d . . .
H5 H 0.0653 0.4488 -0.2008 0.029 Uiso 1 1 calc R . .
C4 C 0.1306(2) 0.32654(12) -0.08903(11) 0.0237(3) Uani 1 1 d . . .
H4 H 0.1744 0.2718 -0.1372 0.028 Uiso 1 1 calc R . .
C7 C -0.00013(19) 0.48634(11) 0.05534(10) 0.0192(3) Uani 1 1 d . . .
C11 C 0.03336(19) 0.51802(11) 0.44934(10) 0.0188(3) Uani 1 1 d . . .
C1 C 0.7178(2) 0.10480(11) 0.76182(12) 0.0222(3) Uani 1 1 d . . .
C2 C 0.7326(2) 0.11111(11) 0.26094(12) 0.0220(3) Uani 1 1 d . . .
C3 C 0.13179(19) 0.30020(11) 0.02190(11) 0.0181(3) Uani 1 1 d . . .
C8 C 0.13525(19) 0.30030(11) 0.52173(11) 0.0177(3) Uani 1 1 d . . .
N2 N 0.54886(18) 0.10233(11) 0.80922(10) 0.0266(3) Uani 1 1 d . . .
H2A H 0.4487 0.1012 0.7710 0.032 Uiso 1 1 calc R . .
H2B H 0.5368 0.1018 0.8789 0.032 Uiso 1 1 calc R . .
N4 N 0.74556(19) 0.11390(12) 0.15604(10) 0.0305(3) Uani 1 1 d . . .
H4A H 0.6432 0.1142 0.1191 0.037 Uiso 1 1 calc R . .
H4B H 0.8565 0.1154 0.1231 0.037 Uiso 1 1 calc R . .
N1 N 0.73461(19) 0.10557(12) 0.65723(10) 0.0311(3) Uani 1 1 d . . .
H1A H 0.6340 0.1044 0.6194 0.037 Uiso 1 1 calc R . .
H1B H 0.8464 0.1072 0.6253 0.037 Uiso 1 1 calc R . .
N3 N 0.87042(19) 0.10788(11) 0.81803(10) 0.0276(3) Uani 1 1 d . . .
H3A H 0.9814 0.1104 0.7854 0.033 Uiso 1 1 calc R . .
H3B H 0.8605 0.1074 0.8878 0.033 Uiso 1 1 calc R . .
N5 N 0.88771(18) 0.11210(11) 0.31553(10) 0.0273(3) Uani 1 1 d . . .
H5A H 0.9977 0.1146 0.2818 0.033 Uiso 1 1 calc R . .
H5B H 0.8805 0.1103 0.3854 0.033 Uiso 1 1 calc R . .
N6 N 0.56458(18) 0.10881(11) 0.30973(10) 0.0267(3) Uani 1 1 d . . .
H6A H 0.4629 0.1091 0.2723 0.032 Uiso 1 1 calc R . .
H6B H 0.5548 0.1069 0.3796 0.032 Uiso 1 1 calc R . .
O5 O 0.19462(14) 0.15708(8) 0.68207(8) 0.0221(2) Uani 1 1 d . . .
O2 O 0.21308(15) 0.15921(8) 0.18249(8) 0.0235(2) Uani 1 1 d . . .
O1 O 0.42054(14) 0.14036(9) 0.02528(8) 0.0264(2) Uani 1 1 d . . .
O6 O 0.08209(16) 0.10220(8) 0.52013(8) 0.0273(3) Uani 1 1 d . . .
O4 O 0.40752(15) 0.13169(9) 0.52715(8) 0.0260(2) Uani 1 1 d . . .
O3 O 0.10271(16) 0.09860(8) 0.02180(9) 0.0276(3) Uani 1 1 d . . .
C13 C 0.581(5) 0.5276(16) 0.3632(14) 0.040(2) Uani 0.504(9) 1 d PD A 1
H13A H 0.6067 0.5438 0.4329 0.048 Uiso 0.504(9) 1 calc PR A 1
C14 C 0.644(2) 0.4256(11) 0.3286(10) 0.033(2) Uani 0.504(9) 1 d PD A 1
H14A H 0.7066 0.3689 0.3758 0.040 Uiso 0.504(9) 1 calc PR A 1
C15 C 0.615(2) 0.4060(11) 0.2260(10) 0.032(2) Uani 0.504(9) 1 d PD A 1
H15A H 0.6581 0.3349 0.2034 0.039 Uiso 0.504(9) 1 calc PR A 1
C16 C 0.524(3) 0.4864(10) 0.1530(8) 0.031(2) Uani 0.504(9) 1 d PD A 1
C17 C 0.451(3) 0.5896(11) 0.1882(11) 0.035(2) Uani 0.504(9) 1 d PD A 1
H17A H 0.3843 0.6456 0.1415 0.042 Uiso 0.504(9) 1 calc PR A 1
C18 C 0.478(3) 0.6081(12) 0.2922(12) 0.038(3) Uani 0.504(9) 1 d PD A 1
H18A H 0.4252 0.6772 0.3173 0.045 Uiso 0.504(9) 1 calc PR A 1
C19 C 0.5152(6) 0.4629(5) 0.0409(4) 0.0326(14) Uani 0.504(9) 1 d PDU . 1
H19A H 0.5323 0.3889 0.0255 0.039 Uiso 0.504(9) 1 calc PR A 1
C13' C 0.593(5) 0.5050(16) 0.3640(14) 0.040(2) Uani 0.496(9) 1 d PD A 2
H13B H 0.6284 0.5005 0.4363 0.048 Uiso 0.496(9) 1 calc PR A 2
C14' C 0.501(2) 0.6004(13) 0.3170(13) 0.035(3) Uani 0.496(9) 1 d PD A 2
H14B H 0.4710 0.6635 0.3561 0.042 Uiso 0.496(9) 1 calc PR A 2
C15' C 0.451(2) 0.6049(12) 0.2146(11) 0.031(2) Uani 0.496(9) 1 d PD A 2
H15B H 0.3797 0.6712 0.1845 0.037 Uiso 0.496(9) 1 calc PR A 2
C16' C 0.497(3) 0.5178(11) 0.1508(8) 0.031(2) Uani 0.496(9) 1 d PD A 2
C17' C 0.590(2) 0.4174(12) 0.1984(10) 0.034(2) Uani 0.496(9) 1 d PD A 2
H17B H 0.6186 0.3546 0.1589 0.041 Uiso 0.496(9) 1 calc PR A 2
C18' C 0.637(2) 0.4126(12) 0.3035(11) 0.040(3) Uani 0.496(9) 1 d PD A 2
H18B H 0.7010 0.3457 0.3361 0.047 Uiso 0.496(9) 1 calc PR A 2
C19' C 0.4599(6) 0.5325(5) 0.0368(4) 0.0330(14) Uani 0.496(9) 1 d PDU . 2
H19D H 0.3692 0.5947 0.0137 0.040 Uiso 0.496(9) 1 calc PR A 2

loop_
_atom_site_aniso_label
_atom_site_aniso_U_11
_atom_site_aniso_U_22
_atom_site_aniso_U_33
_atom_site_aniso_U_23
_atom_site_aniso_U_13
_atom_site_aniso_U_12
S2 0.01953(19) 0.01583(19) 0.01570(19) 0.00009(13) -0.00084(13) -0.00151(13)
S1 0.01901(19) 0.01764(19) 0.01658(19) 0.00055(13) -0.00039(13) -0.00111(13)
C10 0.0250(7) 0.0242(7) 0.0176(7) 0.0001(6) 0.0036(5) -0.0022(6)
C6 0.0224(7) 0.0222(7) 0.0159(7) 0.0012(5) 0.0003(5) -0.0024(5)
C9 0.0252(7) 0.0222(7) 0.0194(7) -0.0025(5) 0.0042(6) 0.0003(6)
C12 0.0223(7) 0.0195(7) 0.0169(7) 0.0010(5) 0.0017(5) -0.0029(5)
C5 0.0306(8) 0.0245(7) 0.0167(7) -0.0014(6) 0.0002(6) -0.0025(6)
C4 0.0284(8) 0.0230(7) 0.0186(7) -0.0034(6) 0.0006(6) -0.0014(6)
C7 0.0182(7) 0.0216(7) 0.0174(7) -0.0010(5) 0.0007(5) -0.0035(5)
C11 0.0182(6) 0.0205(7) 0.0170(7) -0.0004(5) -0.0006(5) -0.0024(5)
C1 0.0242(7) 0.0184(7) 0.0220(7) -0.0003(5) -0.0008(6) 0.0000(5)
C2 0.0240(7) 0.0187(7) 0.0215(7) -0.0012(5) -0.0015(6) 0.0002(5)
C3 0.0166(6) 0.0181(7) 0.0191(7) 0.0012(5) -0.0005(5) -0.0029(5)
C8 0.0175(6) 0.0169(6) 0.0184(7) 0.0005(5) -0.0016(5) -0.0028(5)
N2 0.0236(6) 0.0346(7) 0.0206(6) -0.0027(5) 0.0002(5) -0.0031(5)
N4 0.0205(6) 0.0497(9) 0.0206(7) -0.0021(6) -0.0006(5) -0.0054(6)
N1 0.0219(6) 0.0492(9) 0.0206(7) -0.0015(6) 0.0000(5) -0.0037(6)
N3 0.0261(7) 0.0339(7) 0.0227(6) 0.0001(5) -0.0037(5) -0.0054(5)
N5 0.0252(7) 0.0356(7) 0.0207(6) -0.0005(5) -0.0031(5) -0.0051(5)
N6 0.0230(6) 0.0358(7) 0.0200(6) -0.0028(5) 0.0009(5) -0.0024(5)
O5 0.0263(5) 0.0224(5) 0.0162(5) 0.0008(4) 0.0000(4) -0.0019(4)
O2 0.0264(5) 0.0242(5) 0.0179(5) 0.0016(4) 0.0004(4) -0.0011(4)
O1 0.0210(5) 0.0324(6) 0.0220(5) 0.0001(4) 0.0005(4) 0.0036(4)
O6 0.0354(6) 0.0242(6) 0.0251(6) -0.0009(4) -0.0051(4) -0.0119(5)
O4 0.0228(5) 0.0280(6) 0.0227(5) 0.0014(4) 0.0021(4) 0.0047(4)
O3 0.0344(6) 0.0230(5) 0.0272(6) -0.0003(4) -0.0046(5) -0.0099(5)
C13 0.035(4) 0.060(7) 0.0284(10) -0.004(3) 0.0008(11) -0.020(6)
C14 0.030(3) 0.047(5) 0.025(5) 0.007(3) -0.003(3) -0.015(3)
C15 0.032(4) 0.034(3) 0.032(6) -0.003(4) 0.000(4) -0.010(2)
C16 0.028(5) 0.039(7) 0.0286(10) -0.003(3) 0.0035(13) -0.012(5)
C17 0.043(3) 0.042(6) 0.021(5) 0.001(3) -0.002(4) -0.010(4)
C18 0.043(6) 0.031(3) 0.037(7) -0.004(4) 0.001(4) -0.004(3)
C19 0.0298(19) 0.036(3) 0.033(3) -0.005(2) 0.0032(15) -0.0103(19)
C13' 0.035(4) 0.060(7) 0.0284(10) -0.004(3) 0.0008(11) -0.020(6)
C14' 0.029(3) 0.052(6) 0.031(6) -0.016(4) -0.002(4) -0.018(3)
C15' 0.033(2) 0.033(3) 0.029(7) -0.003(4) -0.001(5) -0.010(2)
C16' 0.028(5) 0.039(7) 0.0286(10) -0.003(3) 0.0035(13) -0.012(5)
C17' 0.036(5) 0.042(5) 0.024(5) -0.008(3) 0.002(3) -0.003(3)
C18' 0.039(4) 0.041(3) 0.035(7) 0.000(4) -0.002(4) 0.001(3)
C19' 0.0297(19) 0.036(3) 0.035(3) -0.0009(19) 0.0007(16) -0.0105(19)

loop_
_atom_type_symbol
_atom_type_description
_atom_type_scat_dispersion_real
_atom_type_scat_dispersion_imag
_atom_type_scat_source
C C 0.0033 0.0016 'International Tables Vol C Tables 4.2.6.8 and 6.1.1.4'
H H 0.0000 0.0000 'International Tables Vol C Tables 4.2.6.8 and 6.1.1.4'
N N 0.0061 0.0033 'International Tables Vol C Tables 4.2.6.8 and 6.1.1.4'
O O 0.0106 0.0060 'International Tables Vol C Tables 4.2.6.8 and 6.1.1.4'
S S 0.1246 0.1234 'International Tables Vol C Tables 4.2.6.8 and 6.1.1.4'

loop_
_geom_angle_atom_site_label_1
_geom_angle_atom_site_label_2
_geom_angle_atom_site_label_3
_geom_angle
_geom_angle_site_symmetry_1
_geom_angle_site_symmetry_3
O6 S2 O4 112.75(7) . .
O6 S2 O5 112.14(6) . .
O4 S2 O5 112.45(6) . .
O6 S2 C8 106.66(6) . .
O4 S2 C8 105.61(6) . .
O5 S2 C8 106.65(6) . .
O3 S1 O1 112.58(7) . .
O3 S1 O2 112.74(6) . .
O1 S1 O2 112.03(6) . .
O3 S1 C3 106.27(6) . .
O1 S1 C3 105.78(6) . .
O2 S1 C3 106.83(6) . .
C9 C10 C11 120.89(13) . .
C9 C10 H10 119.6 . .
C11 C10 H10 119.6 . .
C3 C6 C7 119.79(13) . .
C3 C6 H6 120.1 . .
C7 C6 H6 120.1 . .
C10 C9 C8 119.77(13) . .
C10 C9 H9 120.1 . .
C8 C9 H9 120.1 . .
C8 C12 C11 120.05(13) . 2_566
C8 C12 H12 120.0 . .
C11 C12 H12 120.0 2_566 .
C4 C5 C7 120.91(13) . 2_565
C4 C5 H5 119.5 . .
C7 C5 H5 119.5 2_565 .
C5 C4 C3 119.49(13) . .
C5 C4 H4 120.3 . .
C3 C4 H4 120.3 . .
C7 C7 C5 119.20(16) 2_565 2_565
C7 C7 C6 119.17(16) 2_565 .
C5 C7 C6 121.63(12) 2_565 .
C10 C11 C11 119.15(16) . 2_566
C10 C11 C12 121.87(12) . 2_566
C11 C11 C12 118.98(16) 2_566 2_566
N1 C1 N2 119.61(13) . .
N1 C1 N3 119.40(14) . .
N2 C1 N3 120.98(14) . .
N4 C2 N6 119.46(13) . .
N4 C2 N5 119.33(14) . .
N6 C2 N5 121.21(14) . .
C6 C3 C4 121.45(13) . .
C6 C3 S1 120.83(11) . .
C4 C3 S1 117.72(10) . .
C12 C8 C9 121.16(13) . .
C12 C8 S2 120.47(10) . .
C9 C8 S2 118.36(10) . .
C1 N2 H2A 120.0 . .
C1 N2 H2B 120.0 . .
H2A N2 H2B 120.0 . .
C2 N4 H4A 120.0 . .
C2 N4 H4B 120.0 . .
H4A N4 H4B 120.0 . .
C1 N1 H1A 120.0 . .
C1 N1 H1B 120.0 . .
H1A N1 H1B 120.0 . .
C1 N3 H3A 120.0 . .
C1 N3 H3B 120.0 . .
H3A N3 H3B 120.0 . .
C2 N5 H5A 120.0 . .
C2 N5 H5B 120.0 . .
H5A N5 H5B 120.0 . .
C2 N6 H6A 120.0 . .
C2 N6 H6B 120.0 . .
H6A N6 H6B 120.0 . .
C14 C13 C18 118.3(11) . .
C14 C13 H13A 120.9 . .
C18 C13 H13A 120.9 . .
C15 C14 C13 119.7(14) . .
C15 C14 H14A 120.2 . .
C13 C14 H14A 120.2 . .
C14 C15 C16 122.7(12) . .
C14 C15 H15A 118.7 . .
C16 C15 H15A 118.7 . .
C15 C16 C17 118.4(9) . .
C15 C16 C19 119.9(8) . .
C17 C16 C19 121.6(8) . .
C18 C17 C16 118.4(13) . .
C18 C17 H17A 120.8 . .
C16 C17 H17A 120.8 . .
C17 C18 C13 122.3(13) . .
C17 C18 H18A 118.9 . .
C13 C18 H18A 118.9 . .
C19 C19 C16 125.4(8) 2_665 .
C19 C19 H19A 117.3 2_665 .
C16 C19 H19A 117.3 . .
C14' C13' C18' 118.9(11) . .
C14' C13' H13B 120.6 . .
C18' C13' H13B 120.6 . .
C15' C14' C13' 119.7(15) . .
C15' C14' H14B 120.1 . .
C13' C14' H14B 120.1 . .
C14' C15' C16' 123.5(13) . .
C14' C15' H15B 118.3 . .
C16' C15' H15B 118.3 . .
C15' C16' C17' 117.8(9) . .
C15' C16' C19' 120.3(8) . .
C17' C16' C19' 121.8(9) . .
C18' C17' C16' 118.5(12) . .
C18' C17' H17B 120.8 . .
C16' C17' H17B 120.8 . .
C17' C18' C13' 121.6(14) . .
C17' C18' H18B 119.2 . .
C13' C18' H18B 119.2 . .
C19' C19' C16' 126.3(8) 2_665 .
C19' C19' H19D 116.8 2_665 .
C16' C19' H19D 116.8 . .

loop_
_geom_bond_atom_site_label_1
_geom_bond_atom_site_label_2
_geom_bond_distance
_geom_bond_site_symmetry_2
S2 O6 1.4543(10) .
S2 O4 1.4549(11) .
S2 O5 1.4610(10) .
S2 C8 1.7754(13) .
S1 O3 1.4555(11) .
S1 O1 1.4574(11) .
S1 O2 1.4618(10) .
S1 C3 1.7706(14) .
C10 C9 1.361(2) .
C10 C11 1.4185(19) .
C10 H10 0.9500 .
C6 C3 1.3663(19) .
C6 C7 1.420(2) .
C6 H6 0.9500 .
C9 C8 1.4165(19) .
C9 H9 0.9500 .
C12 C8 1.3656(19) .
C12 C11 1.4207(19) 2_566
C12 H12 0.9500 .
C5 C4 1.363(2) .
C5 C7 1.420(2) 2_565
C5 H5 0.9500 .
C4 C3 1.4150(19) .
C4 H4 0.9500 .
C7 C7 1.414(3) 2_565
C7 C5 1.420(2) 2_565
C11 C11 1.420(3) 2_566
C11 C12 1.4207(19) 2_566
C1 N1 1.3197(19) .
C1 N2 1.3252(19) .
C1 N3 1.330(2) .
C2 N4 1.3214(19) .
C2 N6 1.3266(19) .
C2 N5 1.3278(19) .
N2 H2A 0.8800 .
N2 H2B 0.8800 .
N4 H4A 0.8800 .
N4 H4B 0.8800 .
N1 H1A 0.8800 .
N1 H1B 0.8800 .
N3 H3A 0.8800 .
N3 H3B 0.8800 .
N5 H5A 0.8800 .
N5 H5B 0.8800 .
N6 H6A 0.8800 .
N6 H6B 0.8800 .
C13 C14 1.371(17) .
C13 C18 1.415(18) .
C13 H13A 0.9500 .
C14 C15 1.367(10) .
C14 H14A 0.9500 .
C15 C16 1.397(11) .
C15 H15A 0.9500 .
C16 C17 1.400(11) .
C16 C19 1.471(8) .
C17 C18 1.376(10) .
C17 H17A 0.9500 .
C18 H18A 0.9500 .
C19 C19 1.337(11) 2_665
C19 H19A 0.9500 .
C13' C14' 1.36(2) .
C13' C18' 1.415(17) .
C13' H13B 0.9500 .
C14' C15' 1.349(11) .
C14' H14B 0.9500 .
C15' C16' 1.387(11) .
C15' H15B 0.9500 .
C16' C17' 1.411(12) .
C16' C19' 1.466(9) .
C17' C18' 1.375(11) .
C17' H17B 0.9500 .
C18' H18B 0.9500 .
C19' C19' 1.320(11) 2_665
C19' H19D 0.9500 .

loop_
_geom_hbond_atom_site_label_D
_geom_hbond_atom_site_label_H
_geom_hbond_atom_site_label_A
_geom_hbond_distance_DH
_geom_hbond_distance_HA
_geom_hbond_distance_DA
_geom_hbond_angle_DHA
_geom_hbond_site_symmetry_A
N2 H2A O5 0.88 2.14 2.9842(16) 160.3 .
N2 H2B O1 0.88 2.04 2.8822(17) 158.9 1_556
N4 H4A O1 0.88 1.98 2.8499(17) 169.8 .
N4 H4B O3 0.88 2.11 2.9776(17) 168.0 1_655
N1 H1A O4 0.88 1.99 2.8572(17) 169.0 .
N1 H1B O6 0.88 2.09 2.9537(17) 167.2 1_655
N3 H3A O5 0.88 2.10 2.9539(17) 162.4 1_655
N3 H3B O3 0.88 2.45 3.0971(17) 131.2 1_656
N5 H5A O2 0.88 2.08 2.9327(17) 164.1 1_655
N5 H5B O6 0.88 2.25 2.9626(17) 137.5 1_655
N6 H6A O2 0.88 2.11 2.9678(16) 163.3 .
N6 H6B O4 0.88 2.11 2.9312(16) 154.7 .

loop_
_geom_torsion_atom_site_label_1
_geom_torsion_atom_site_label_2
_geom_torsion_atom_site_label_3
_geom_torsion_atom_site_label_4
_geom_torsion
_geom_torsion_site_symmetry_1
_geom_torsion_site_symmetry_4
C11 C10 C9 C8 -0.4(2) . .
C7 C5 C4 C3 0.0(2) 2_565 .
C3 C6 C7 C7 -0.3(2) . 2_565
C3 C6 C7 C5 -179.46(13) . 2_565
C9 C10 C11 C11 -0.3(2) . 2_566
C9 C10 C11 C12 -179.81(13) . 2_566
C7 C6 C3 C4 -0.4(2) . .
C7 C6 C3 S1 178.34(10) . .
C5 C4 C3 C6 0.6(2) . .
C5 C4 C3 S1 -178.19(11) . .
O3 S1 C3 C6 120.45(12) . .
O1 S1 C3 C6 -119.68(12) . .
O2 S1 C3 C6 -0.16(13) . .
O3 S1 C3 C4 -60.78(12) . .
O1 S1 C3 C4 59.10(12) . .
O2 S1 C3 C4 178.62(10) . .
C11 C12 C8 C9 -0.8(2) 2_566 .
C11 C12 C8 S2 177.86(10) 2_566 .
C10 C9 C8 C12 0.9(2) . .
C10 C9 C8 S2 -177.71(11) . .
O6 S2 C8 C12 98.12(12) . .
O4 S2 C8 C12 -141.70(11) . .
O5 S2 C8 C12 -21.88(13) . .
O6 S2 C8 C9 -83.23(12) . .
O4 S2 C8 C9 36.95(12) . .
O5 S2 C8 C9 156.77(11) . .
C18 C13 C14 C15 4(4) . .
C13 C14 C15 C16 0(3) . .
C14 C15 C16 C17 -4(2) . .
C14 C15 C16 C19 173.7(15) . .
C15 C16 C17 C18 2(2) . .
C19 C16 C17 C18 -174.9(17) . .
C16 C17 C18 C13 2(3) . .
C14 C13 C18 C17 -5(4) . .
C15 C16 C19 C19 -159.5(12) . 2_665
C17 C16 C19 C19 18(2) . 2_665
C18' C13' C14' C15' 1(4) . .
C13' C14' C15' C16' -3(3) . .
C14' C15' C16' C17' 5(3) . .
C14' C15' C16' C19' -172.0(17) . .
C15' C16' C17' C18' -3(2) . .
C19' C16' C17' C18' 173.4(16) . .
C16' C17' C18' C13' 1(3) . .
C14' C13' C18' C17' 1(4) . .
C15' C16' C19' C19' 160.5(12) . 2_665
C17' C16' C19' C19' -16(2) . 2_665
